data_1501696
loop_
_publ_author_name
'Migliorati, Valentina'
'Ballirano, Paolo'
'Gontrani, Lorenzo'
'Triolo, Alessandro'
'Caminiti, Ruggero'

_publ_section_title
;
 Thermal and structural properties of ethylammonium chloride and its
 mixture with water.
;
_journal_issue 17
_journal_name_full 'The journal of physical chemistry. B'
_journal_page_first 4887
_journal_page_last 4899
_journal_paper_doi 10.1021/jp2010138
_journal_volume 115
_journal_year 2011
_chemical_formula_sum 'C2 Cl N'
_chemical_formula_weight 73.48
_chemical_name_systematic ' ?'
_space_group_IT_number 129
_symmetry_cell_setting tetragonal
_symmetry_space_group_name_Hall '-P 4a 2a'
_symmetry_space_group_name_H-M 'P 4/n m m :2'
_audit_creation_date 2010-05-25T13:20
_audit_creation_method 'from EXP file using GSAS2CIF'
_audit_update_record ' 2010-05-25T13:20  Initial CIF as created by GSAS2CIF'
_cell_angle_alpha 90.0
_cell_angle_beta 90.0
_cell_angle_gamma 90.0
_cell_formula_units_Z 2
_cell_length_a 5.05111(7)
_cell_length_b 5.05111
_cell_length_c 9.99493(24)
_cell_volume 255.008(7)
_computing_structure_refinement GSAS
_diffrn_radiation_probe x-ray
_exptl_absorpt_correction_T_max 1.00000
_exptl_absorpt_correction_T_min 1.00000
_exptl_absorpt_process_details
;   GSAS Absorption/surface roughness correction: function number 0
 No correction is applied.
;
_pd_block_id 2010-05-25T13:20|100_P4NMMM|paolo|Bruker_AXS_D8_Advance
_pd_calc_method 'Rietveld Refinement'
_pd_instr_location ' ?'
_pd_meas_2theta_range_inc 0.022
_pd_meas_2theta_range_max 89.994
_pd_meas_2theta_range_min 8.0
_pd_meas_number_of_points 3728
_pd_phase_name ethyl
_pd_proc_2theta_range_inc 0.022
_pd_proc_2theta_range_max 89.994
_pd_proc_2theta_range_min 8.0
_pd_proc_info_datetime 2010-05-25T13:20:35
_pd_proc_info_excluded_regions ' ?'
_pd_proc_ls_background_function
;   GSAS Background function number 1 with 30 terms.
 Shifted Chebyshev function of 1st kind
      1:    522.854     2:   -435.806     3:    193.084     4:   -73.0203    
      5:    69.3043     6:   -88.4581     7:    110.601     8:   -83.2246    
      9:    30.7759    10:    2.32854    11:   -5.96328    12:   -1.41967    
     13:    14.4351    14:   -24.0471    15:    20.9115    16:   -8.44214    
     17:   -3.39316    18:    6.43772    19:   -4.24317    20:   -4.66088    
     21:    9.73580    22:   -8.01590    23:   -2.36077    24:    9.98716    
     25:   -10.2717    26:    2.61171    27:    5.11427    28:   -7.34224    
     29:    3.67985    30:  -0.274768    
;
_pd_proc_ls_peak_cutoff 0.00050
_pd_proc_ls_profile_function
;
 CW Profile function number 3 with  19 terms
 Pseudovoigt profile coefficients as parameterized in
 P. Thompson, D.E. Cox & J.B. Hastings (1987). J. Appl. Cryst.,20,79-83.
 Asymmetry correction of L.W. Finger, D.E. Cox & A. P. Jephcoat (1994).
 J. Appl. Cryst.,27,892-900.
 Peak tails are ignored  where the intensity is below 0.0005 times the peak
   Aniso. broadening axis   0.0   1.0   0.0
;
_pd_proc_ls_prof_R_factor 0.0423
_pd_proc_ls_prof_wR_expected 0.0442
_pd_proc_ls_prof_wR_factor 0.0548
_pd_proc_number_of_points 3728
_pd_spec_mounting ' ?'
_refine_ls_goodness_of_fit_all 1.25
_refine_ls_matrix_type full
_refine_ls_number_parameters 51
_refine_ls_number_restraints 9
_refine_ls_R_Fsqd_factor 0.12398
_refine_ls_shift/su_max 0.06
_refine_ls_shift/su_mean 0.01
_reflns_d_resolution_high 1.093
_reflns_d_resolution_low 9.995
_reflns_limit_h_max 4
_reflns_limit_h_min 0
_reflns_limit_k_max 3
_reflns_limit_k_min 0
_reflns_limit_l_max 9
_reflns_limit_l_min 0
_reflns_number_total 170
_cod_data_source_file jp2010138_si_012.cif
_cod_data_source_block 100_P4NMMM_publ
_cod_depositor_comments
;
The following automatic conversions were performed:

'_geom_bond_publ_flag' value 'N' changed to 'n' according to
/home/saulius/struct/CIF-dictionaries/cif_core.dic dictionary named
'cif_core.dic' version 2.4.1 from 2010-06-29 (13
times).

'_geom_angle_publ_flag' value 'N' changed to 'n' according
to /home/saulius/struct/CIF-dictionaries/cif_core.dic dictionary
named 'cif_core.dic' version 2.4.1 from 2010-06-29 (22 times).

Automatic conversion script
Id: cif_fix_values 1715 2011-07-08 13:25:40Z adriana 
;
_cod_original_cell_volume 255.007(10)
_cod_original_sg_symbol_H-M p4/nmm;2
_cod_original_formula_sum 'C2.00 Cl N'
_cod_database_code 1501696
_gsas_exptl_extinct_corr_t_min 1.00000
_gsas_exptl_extinct_corr_t_max 1.00000

loop_
_symmetry_equiv_pos_site_id
_symmetry_equiv_pos_as_xyz
1 +x,+y,+z
2 -y+1/2,+x,+z
3 -x+1/2,-y+1/2,+z
4 +y,-x+1/2,+z
5 -x+1/2,+y,+z
6 -y+1/2,-x+1/2,+z
7 +x,-y+1/2,+z
8 +y,+x,+z
-1 -x,-y,-z
-2 +y+1/2,-x,-z
-3 +x+1/2,+y+1/2,-z
-4 -y,+x+1/2,-z
-5 +x+1/2,-y,-z
-6 +y+1/2,+x+1/2,-z
-7 -x,+y+1/2,-z
-8 -y,-x,-z

loop_
_atom_site_type_symbol
_atom_site_label
_atom_site_fract_x
_atom_site_fract_y
_atom_site_fract_z
_atom_site_occupancy
_atom_site_thermal_displace_type
_atom_site_U_iso_or_equiv
_atom_site_symmetry_multiplicity
Cl Cl 0.25 0.25 0.66394(20) 1.0 Uiso 0.1847(11) 2
N N 0.75 0.75 0.64663(20) 1.0 Uiso 0.1640(24) 2
C C1 0.62948(30) 0.62948(30) 0.76521(15) 0.25 Uiso 0.1640(24) 8
C C2 0.75 0.75 0.89277(14) 1.0 Uiso 0.1640(24) 2

loop_
_atom_type_symbol
_atom_type_number_in_cell
_atom_type_scat_dispersion_real
_atom_type_scat_dispersion_imag
_atom_type_scat_Cromer_Mann_a1
_atom_type_scat_Cromer_Mann_a2
_atom_type_scat_Cromer_Mann_a3
_atom_type_scat_Cromer_Mann_a4
_atom_type_scat_Cromer_Mann_b1
_atom_type_scat_Cromer_Mann_b2
_atom_type_scat_Cromer_Mann_b3
_atom_type_scat_Cromer_Mann_b4
_atom_type_scat_Cromer_Mann_c
_atom_type_scat_source
Cl 2.0 0.000 0.000 11.4604 0.01040 7.19640 1.16620 6.25560 18.5194 1.64550 47.7784 -9.5574 International_Tables_Vol_C
N 2.0 0.000 0.000 12.2126 0.00570 3.13220 9.89330 2.01250 28.9975 1.16630 0.58260 -11.529 International_Tables_Vol_C
C 4.0 0.000 0.000 2.31000 20.8439 1.02000 10.2075 1.58860 0.56870 0.86500 51.6512 0.21560 International_Tables_Vol_C

loop_
_diffrn_radiation_wavelength
_diffrn_radiation_wavelength_wt
_diffrn_radiation_type
_diffrn_radiation_wavelength_id
1.540598 1.000 K\a~1~ 1
1.544390 0.380 K\a~2~ 2

loop_
_geom_angle_atom_site_label_1
_geom_angle_atom_site_label_2
_geom_angle_atom_site_label_3
_geom_angle
_geom_angle_site_symmetry_1
_geom_angle_site_symmetry_3
_geom_angle_publ_flag
C1 N C1 49.11(11) 1_555 2_655 n
C1 N C1 71.99(18) 1_555 3_665 n
C1 N C1 49.11(11) 1_555 4_565 n
C1 N C1 49.11(11) 2_655 3_665 n
C1 N C1 71.99(18) 2_655 4_565 n
C1 N C1 49.11(11) 3_665 4_565 n
N C1 C1 65.44(6) 1_555 2_655 n
N C1 C1 54.01(9) 1_555 3_665 n
N C1 C1 65.44(6) 1_555 4_565 n
N C1 C2 109.98(15) 1_555 1_555 n
C1 C1 C1 45.0 2_655 3_665 n
C1 C1 C1 90.0 2_655 4_565 n
C1 C1 C2 66.69(5) 2_655 1_555 n
C1 C1 C1 45.0 3_665 4_565 n
C1 C1 C2 55.97(8) 3_665 1_555 n
C1 C1 C2 66.69(5) 4_565 1_555 n
C1 C2 C1 46.62(10) 1_555 2_655 n
C1 C2 C1 68.06(16) 1_555 3_665 n
C1 C2 C1 46.62(10) 1_555 4_565 n
C1 C2 C1 46.62(10) 2_655 3_665 n
C1 C2 C1 68.06(16) 2_655 4_565 n
C1 C2 C1 46.62(10) 3_665 4_565 n

loop_
_geom_bond_atom_site_label_1
_geom_bond_atom_site_label_2
_geom_bond_distance
_geom_bond_site_symmetry_2
_geom_bond_publ_flag
N C1 1.4649(24) 1_555 n
N C1 1.4649(24) 2_655 n
N C1 1.4649(24) 3_665 n
N C1 1.4649(24) 4_565 n
C1 N 1.4649(24) 1_555 n
C1 C1 1.2175(31) 2_655 n
C1 C1 1.722(4) 3_665 n
C1 C1 1.2175(31) 4_565 n
C1 C2 1.5384(21) 1_555 n
C2 C1 1.5384(21) 1_555 n
C2 C1 1.5384(21) 2_655 n
C2 C1 1.5384(21) 3_665 n
C2 C1 1.5384(21) 4_565 n
